data_7705664
loop_
_publ_author_name
'Prasad, Thazhe Kootteri'
'Suh, Myunghyun Paik'

_publ_section_title
;
 Synthesis of multifunctional metal-organic frameworks and tuning the
 functionalities with pendant ligands.
;
_journal_issue 42
_journal_name_full 'Dalton transactions (Cambridge, England : 2003)'
_journal_page_first 15034
_journal_page_last 15040
_journal_paper_doi 10.1039/d0dt03012k
_journal_volume 49
_journal_year 2020
_chemical_compound_source 'Solvothermal synthesis'
_chemical_formula_sum 'C264 H192 O104 Zn32'
_chemical_formula_weight 7120.00
_chemical_properties_physical Air-sensitive,Moisture-sensitive
_space_group_crystal_system cubic
_space_group_IT_number 227
_space_group_name_Hall '-F 4vw 2vw 3'
_space_group_name_H-M_alt 'F d -3 m :2'
_audit_creation_method SHELXL-2013
_audit_update_record
;
2020-06-22 deposited with the CCDC.	2020-10-06 downloaded from the CCDC.
;
_cell_angle_alpha 90
_cell_angle_beta 90
_cell_angle_gamma 90
_cell_formula_units_Z 2
_cell_length_a 30.089(3)
_cell_length_b 30.089(3)
_cell_length_c 30.089(3)
_cell_measurement_reflns_used 66258
_cell_measurement_temperature 293(2)
_cell_measurement_theta_max 26.301
_cell_measurement_theta_min 2.211
_cell_volume 27241(5)
_computing_cell_refinement HKL3000sm
_computing_data_collection 'ADSC Q210 ADX program'
_computing_data_reduction HKL3000sm
_computing_molecular_graphics 'Mercury (Bruno, et.al., 2002)'
_computing_publication_material 'WinGX (Farrugia, 2012)'
_computing_structure_refinement 'SHELXL-2013 (Sheldrick, 2013)'
_computing_structure_solution 'SHELXL-2013 (Sheldrick, 2013)'
_diffrn_ambient_temperature 293(2)
_diffrn_measured_fraction_theta_full 0.965
_diffrn_measured_fraction_theta_max 0.953
_diffrn_measurement.details ' 1.00 degrees, 2.0 sec, detector distance 80.00 mm'

_diffrn_measurement_device_type 'ADSC Quantum-210 detector '
_diffrn_measurement_method 'omega scan'
_diffrn_radiation_monochromator 'silicon (111) double crystal monochromator'
_diffrn_radiation_type synchrotron
_diffrn_radiation_wavelength 0.69999
_diffrn_reflns_av_R_equivalents 0.0069
_diffrn_reflns_av_unetI/netI 0.0168
_diffrn_reflns_Laue_measured_fraction_full 0.965
_diffrn_reflns_Laue_measured_fraction_max 0.953
_diffrn_reflns_limit_h_max 38
_diffrn_reflns_limit_h_min 2
_diffrn_reflns_limit_k_max 26
_diffrn_reflns_limit_k_min 0
_diffrn_reflns_limit_l_max 25
_diffrn_reflns_limit_l_min 0
_diffrn_reflns_number 2315
_diffrn_reflns_point_group_measured_fraction_full 0.965
_diffrn_reflns_point_group_measured_fraction_max 0.953
_diffrn_reflns_theta_full 24.834
_diffrn_reflns_theta_max 26.301
_diffrn_reflns_theta_min 2.211
_diffrn_source 'PLSII 2D bending magnet'
_exptl_absorpt_coefficient_mu 1.425
_exptl_absorpt_correction_T_max 0.061
_exptl_absorpt_correction_T_min 0
_exptl_absorpt_correction_type multi-scan
_exptl_absorpt_process_details 'HKL3000 Scalepack'
_exptl_crystal_colour 'pale yellow'
_exptl_crystal_density_diffrn 0.868
_exptl_crystal_description cubic
_exptl_crystal_F_000 7136
_exptl_crystal_preparation Luminescent
_exptl_crystal_size_max 0.2
_exptl_crystal_size_mid 0.2
_exptl_crystal_size_min 0.2
_refine_diff_density_max 0.538
_refine_diff_density_min -0.459
_refine_diff_density_rms 0.080
_refine_ls_extinction_coef 0.0015(5)
_refine_ls_extinction_expression Fc^*^=kFc[1+0.001xFc^2^\l^3^/sin(2\q)]^-1/4^
_refine_ls_extinction_method SHELXL
_refine_ls_goodness_of_fit_ref 1.174
_refine_ls_hydrogen_treatment undef
_refine_ls_matrix_type full
_refine_ls_number_parameters 30
_refine_ls_number_reflns 1355
_refine_ls_number_restraints 0
_refine_ls_restrained_S_all 1.174
_refine_ls_R_factor_all 0.1663
_refine_ls_R_factor_gt 0.1156
_refine_ls_shift/su_max 0.286
_refine_ls_shift/su_mean 0.039
_refine_ls_structure_factor_coef Fsqd
_refine_ls_weighting_details 'w=1/[\s^2^(Fo^2^)+(0.2000P)^2^] where P=(Fo^2^+2Fc^2^)/3'
_refine_ls_weighting_scheme calc
_refine_ls_wR_factor_gt 0.3886
_refine_ls_wR_factor_ref 0.4267
_reflns_Friedel_coverage 0.000
_reflns_number_gt 431
_reflns_number_total 1355
_reflns_threshold_expression 'I > 2\s(I)'
_cod_data_source_file d0dt03012k2.cif
_cod_data_source_block SNU-172
_cod_depositor_comments 'Adding full bibliography for 7705661--7705665.cif.'
_cod_original_cell_volume 27241(8)
_cod_original_sg_symbol_H-M 'F d -3 m'
_cod_database_code 7705664
_shelx_space_group_comment
;
The symmetry employed for this shelxl refinement is uniquely defined
by the following loop, which should always be used as a source of
symmetry information in preference to the above space-group names.
They are only intended as comments.
;
_shelxl_version_number 2013-4

loop_
_space_group_symop_operation_xyz
'x, y, z'
'x, -y+1/4, -z+1/4'
'-x+3/4, -y+1/4, z+1/2'
'-x+3/4, y, -z+3/4'
'-y, x+1/4, z+1/4'
'y+3/4, x+1/4, -z+1/2'
'y+3/4, -x, z+3/4'
'-y, -x, -z'
'y, z, x'
'-y+3/4, -z+1/4, x+1/2'
'y, -z+1/4, -x+1/4'
'-y+3/4, z, -x+3/4'
'-z, y+1/4, x+1/4'
'-z, -y, -x'
'z+3/4, -y, x+3/4'
'z+3/4, y+1/4, -x+1/2'
'z, x, y'
'-z+1/4, x+1/2, -y+3/4'
'-z+1/4, -x+1/4, y'
'z, -x+3/4, -y+3/4'
'-x, -z, -y'
'-x, z+3/4, y+3/4'
'x+1/4, -z+1/2, y+3/4'
'x+3/4, z+1/4, -y+1/2'
'x, y+1/2, z+1/2'
'x, -y+3/4, -z+3/4'
'-x+3/4, -y+3/4, z+1'
'-x+3/4, y+1/2, -z+5/4'
'-y, x+3/4, z+3/4'
'y+3/4, x+3/4, -z+1'
'y+3/4, -x+1/2, z+5/4'
'-y, -x+1/2, -z+1/2'
'y, z+1/2, x+1/2'
'-y+3/4, -z+3/4, x+1'
'y, -z+3/4, -x+3/4'
'-y+3/4, z+1/2, -x+5/4'
'-z, y+3/4, x+3/4'
'-z, -y+1/2, -x+1/2'
'z+3/4, -y+1/2, x+5/4'
'z+3/4, y+3/4, -x+1'
'z, x+1/2, y+1/2'
'-z+1/4, x+1, -y+5/4'
'-z+1/4, -x+3/4, y+1/2'
'z, -x+5/4, -y+5/4'
'-x, -z+1/2, -y+1/2'
'-x, z+5/4, y+5/4'
'x+1/4, -z+1, y+5/4'
'x+3/4, z+3/4, -y+1'
'x+1/2, y, z+1/2'
'x+1/2, -y+1/4, -z+3/4'
'-x+5/4, -y+1/4, z+1'
'-x+5/4, y, -z+5/4'
'-y+1/2, x+1/4, z+3/4'
'y+5/4, x+1/4, -z+1'
'y+5/4, -x, z+5/4'
'-y+1/2, -x, -z+1/2'
'y+1/2, z, x+1/2'
'-y+5/4, -z+1/4, x+1'
'y+1/2, -z+1/4, -x+3/4'
'-y+5/4, z, -x+5/4'
'-z+1/2, y+1/4, x+3/4'
'-z+1/2, -y, -x+1/2'
'z+5/4, -y, x+5/4'
'z+5/4, y+1/4, -x+1'
'z+1/2, x, y+1/2'
'-z+3/4, x+1/2, -y+5/4'
'-z+3/4, -x+1/4, y+1/2'
'z+1/2, -x+3/4, -y+5/4'
'-x+1/2, -z, -y+1/2'
'-x+1/2, z+3/4, y+5/4'
'x+3/4, -z+1/2, y+5/4'
'x+5/4, z+1/4, -y+1'
'x+1/2, y+1/2, z'
'x+1/2, -y+3/4, -z+1/4'
'-x+5/4, -y+3/4, z+1/2'
'-x+5/4, y+1/2, -z+3/4'
'-y+1/2, x+3/4, z+1/4'
'y+5/4, x+3/4, -z+1/2'
'y+5/4, -x+1/2, z+3/4'
'-y+1/2, -x+1/2, -z'
'y+1/2, z+1/2, x'
'-y+5/4, -z+3/4, x+1/2'
'y+1/2, -z+3/4, -x+1/4'
'-y+5/4, z+1/2, -x+3/4'
'-z+1/2, y+3/4, x+1/4'
'-z+1/2, -y+1/2, -x'
'z+5/4, -y+1/2, x+3/4'
'z+5/4, y+3/4, -x+1/2'
'z+1/2, x+1/2, y'
'-z+3/4, x+1, -y+3/4'
'-z+3/4, -x+3/4, y'
'z+1/2, -x+5/4, -y+3/4'
'-x+1/2, -z+1/2, -y'
'-x+1/2, z+5/4, y+3/4'
'x+3/4, -z+1, y+3/4'
'x+5/4, z+3/4, -y+1/2'
'-x, -y, -z'
'-x, y-1/4, z-1/4'
'x-3/4, y-1/4, -z-1/2'
'x-3/4, -y, z-3/4'
'y, -x-1/4, -z-1/4'
'-y-3/4, -x-1/4, z-1/2'
'-y-3/4, x, -z-3/4'
'y, x, z'
'-y, -z, -x'
'y-3/4, z-1/4, -x-1/2'
'-y, z-1/4, x-1/4'
'y-3/4, -z, x-3/4'
'z, -y-1/4, -x-1/4'
'z, y, x'
'-z-3/4, y, -x-3/4'
'-z-3/4, -y-1/4, x-1/2'
'-z, -x, -y'
'z-1/4, -x-1/2, y-3/4'
'z-1/4, x-1/4, -y'
'-z, x-3/4, y-3/4'
'x, z, y'
'x, -z-3/4, -y-3/4'
'-x-1/4, z-1/2, -y-3/4'
'-x-3/4, -z-1/4, y-1/2'
'-x, -y+1/2, -z+1/2'
'-x, y+1/4, z+1/4'
'x-3/4, y+1/4, -z'
'x-3/4, -y+1/2, z-1/4'
'y, -x+1/4, -z+1/4'
'-y-3/4, -x+1/4, z'
'-y-3/4, x+1/2, -z-1/4'
'y, x+1/2, z+1/2'
'-y, -z+1/2, -x+1/2'
'y-3/4, z+1/4, -x'
'-y, z+1/4, x+1/4'
'y-3/4, -z+1/2, x-1/4'
'z, -y+1/4, -x+1/4'
'z, y+1/2, x+1/2'
'-z-3/4, y+1/2, -x-1/4'
'-z-3/4, -y+1/4, x'
'-z, -x+1/2, -y+1/2'
'z-1/4, -x, y-1/4'
'z-1/4, x+1/4, -y+1/2'
'-z, x-1/4, y-1/4'
'x, z+1/2, y+1/2'
'x, -z-1/4, -y-1/4'
'-x-1/4, z, -y-1/4'
'-x-3/4, -z+1/4, y'
'-x+1/2, -y, -z+1/2'
'-x+1/2, y-1/4, z+1/4'
'x-1/4, y-1/4, -z'
'x-1/4, -y, z-1/4'
'y+1/2, -x-1/4, -z+1/4'
'-y-1/4, -x-1/4, z'
'-y-1/4, x, -z-1/4'
'y+1/2, x, z+1/2'
'-y+1/2, -z, -x+1/2'
'y-1/4, z-1/4, -x'
'-y+1/2, z-1/4, x+1/4'
'y-1/4, -z, x-1/4'
'z+1/2, -y-1/4, -x+1/4'
'z+1/2, y, x+1/2'
'-z-1/4, y, -x-1/4'
'-z-1/4, -y-1/4, x'
'-z+1/2, -x, -y+1/2'
'z+1/4, -x-1/2, y-1/4'
'z+1/4, x-1/4, -y+1/2'
'-z+1/2, x-3/4, y-1/4'
'x+1/2, z, y+1/2'
'x+1/2, -z-3/4, -y-1/4'
'-x+1/4, z-1/2, -y-1/4'
'-x-1/4, -z-1/4, y'
'-x+1/2, -y+1/2, -z'
'-x+1/2, y+1/4, z-1/4'
'x-1/4, y+1/4, -z-1/2'
'x-1/4, -y+1/2, z-3/4'
'y+1/2, -x+1/4, -z-1/4'
'-y-1/4, -x+1/4, z-1/2'
'-y-1/4, x+1/2, -z-3/4'
'y+1/2, x+1/2, z'
'-y+1/2, -z+1/2, -x'
'y-1/4, z+1/4, -x-1/2'
'-y+1/2, z+1/4, x-1/4'
'y-1/4, -z+1/2, x-3/4'
'z+1/2, -y+1/4, -x-1/4'
'z+1/2, y+1/2, x'
'-z-1/4, y+1/2, -x-3/4'
'-z-1/4, -y+1/4, x-1/2'
'-z+1/2, -x+1/2, -y'
'z+1/4, -x, y-3/4'
'z+1/4, x+1/4, -y'
'-z+1/2, x-1/4, y-3/4'
'x+1/2, z+1/2, y'
'x+1/2, -z-1/4, -y-3/4'
'-x+1/4, z, -y-3/4'
'-x-1/4, -z+1/4, y-1/2'

loop_
_atom_site_label
_atom_site_type_symbol
_atom_site_fract_x
_atom_site_fract_y
_atom_site_fract_z
_atom_site_U_iso_or_equiv
_atom_site_adp_type
_atom_site_occupancy
_atom_site_site_symmetry_order
_atom_site_calc_flag
_atom_site_refinement_flags_posn
_atom_site_refinement_flags_adp
_atom_site_refinement_flags_occupancy
_atom_site_disorder_assembly
_atom_site_disorder_group
Zn1 Zn 0.16209(3) 0.16209(3) 0.66209(3) 0.1945(15) Uani 1 6 d S T P . .
Zn2 Zn 0.16192(3) 0.16192(3) 1.08808(3) 0.1876(15) Uani 1 6 d S T P . .
O1 O 0.1250 0.1250 0.6250 0.140(4) Uani 1 24 d S T P . .
O2 O 0.1517(3) 0.1517(3) 0.7203(4) 0.313(5) Uani 1 2 d S T P . .
O3 O 0.1250 0.1250 1.1250 0.129(4) Uani 1 24 d S T P . .
O4 O 0.1508(3) 0.1508(3) 1.0292(4) 0.277(5) Uani 1 2 d S T P . .
C1 C 0.1250 0.1250 0.7401 0.268(9) Uiso 1 4 d S . P . .
C2 C 0.1250 0.1250 0.7979 0.297(12) Uiso 1 4 d S . P . .
C3 C 0.1517 0.1517 0.8116 0.538(17) Uiso 1 2 d S . P . .
C4 C 0.1525 0.1525 0.8619 0.75(4) Uiso 1 2 d S . P . .
C5 C 0.1250 0.1250 0.8776 1.7(6) Uiso 1 4 d S . P . .
C6 C 0.1482 0.1482 0.9292 0.422(13) Uiso 1 2 d S . P . .
C7 C 0.1250 0.1250 0.9639 0.301(11) Uiso 1 4 d S . P . .
C8 C 0.1250 0.1250 1.0130 0.214(6) Uiso 1 4 d S . P . .

loop_
_atom_site_aniso_label
_atom_site_aniso_U_11
_atom_site_aniso_U_22
_atom_site_aniso_U_33
_atom_site_aniso_U_23
_atom_site_aniso_U_13
_atom_site_aniso_U_12
Zn1 0.1945(15) 0.1945(15) 0.1945(15) -0.0123(6) -0.0123(6) -0.0123(6)
Zn2 0.1876(15) 0.1876(15) 0.1876(15) 0.0104(6) 0.0104(6) -0.0104(6)
O1 0.140(4) 0.140(4) 0.140(4) 0.000 0.000 0.000
O2 0.343(7) 0.343(7) 0.254(8) -0.022(6) -0.022(6) -0.036(10)
O3 0.129(4) 0.129(4) 0.129(4) 0.000 0.000 0.000
O4 0.297(6) 0.297(6) 0.238(7) 0.034(5) 0.034(5) -0.070(8)

loop_
_atom_type_symbol
_atom_type_description
_atom_type_scat_dispersion_real
_atom_type_scat_dispersion_imag
_atom_type_scat_source
C C 0.0033 0.0016 'International Tables Vol C Tables 4.2.6.8 and 6.1.1.4'
H H 0.0000 0.0000 'International Tables Vol C Tables 4.2.6.8 and 6.1.1.4'
Zn Zn 0.2839 1.4301 'International Tables Vol C Tables 4.2.6.8 and 6.1.1.4'
O O 0.0106 0.0060 'International Tables Vol C Tables 4.2.6.8 and 6.1.1.4'

loop_
_geom_angle_atom_site_label_1
_geom_angle_atom_site_label_2
_geom_angle_atom_site_label_3
_geom_angle
_geom_angle_site_symmetry_1
_geom_angle_site_symmetry_3
_geom_angle_publ_flag
O2 Zn1 O2 107.8(4) 158_455 33_545 ?
O2 Zn1 O2 107.8(4) 158_455 . ?
O2 Zn1 O2 107.8(4) 33_545 . ?
O2 Zn1 O1 111.1(4) 158_455 . ?
O2 Zn1 O1 111.1(4) 33_545 . ?
O2 Zn1 O1 111.1(4) . . ?
O4 Zn2 O4 108.6(3) 111_757 11_566 ?
O4 Zn2 O4 108.6(3) 111_757 . ?
O4 Zn2 O4 108.6(3) 11_566 . ?
O4 Zn2 O3 110.3(3) 111_757 . ?
O4 Zn2 O3 110.3(3) 11_566 . ?
O4 Zn2 O3 110.3(3) . . ?
O4 Zn2 Zn2 123.7(3) 111_757 51_454 ?
O4 Zn2 Zn2 123.7(3) 11_566 51_454 ?
O4 Zn2 Zn2 75.1(3) . 51_454 ?
O3 Zn2 Zn2 35.3 . 51_454 ?
O4 Zn2 Zn2 123.7(3) 111_757 52_456 ?
O4 Zn2 Zn2 75.1(3) 11_566 52_456 ?
O4 Zn2 Zn2 123.7(3) . 52_456 ?
O3 Zn2 Zn2 35.266(1) . 52_456 ?
Zn2 Zn2 Zn2 60.002(1) 51_454 52_456 ?
O4 Zn2 Zn2 75.1(3) 111_757 2_557 ?
O4 Zn2 Zn2 123.7(3) 11_566 2_557 ?
O4 Zn2 Zn2 123.7(3) . 2_557 ?
O3 Zn2 Zn2 35.3 . 2_557 ?
Zn2 Zn2 Zn2 60.003(1) 51_454 2_557 ?
Zn2 Zn2 Zn2 60.003(1) 52_456 2_557 ?
Zn1 O1 Zn1 109.471(1) 52_455 2_556 ?
Zn1 O1 Zn1 109.5 52_455 51_454 ?
Zn1 O1 Zn1 109.5 2_556 51_454 ?
Zn1 O1 Zn1 109.471(1) 52_455 . ?
Zn1 O1 Zn1 109.5 2_556 . ?
Zn1 O1 Zn1 109.471(1) 51_454 . ?
C1 O2 Zn1 131.8(8) . . ?
Zn2 O3 Zn2 109.472(1) . 51_454 ?
Zn2 O3 Zn2 109.472(1) . 52_456 ?
Zn2 O3 Zn2 109.5 51_454 52_456 ?
Zn2 O3 Zn2 109.470(1) . 2_557 ?
Zn2 O3 Zn2 109.5 51_454 2_557 ?
Zn2 O3 Zn2 109.5 52_456 2_557 ?
C8 O4 Zn2 128.9(7) . . ?
O2 C1 O2 124.6(10) . 51_454 ?
O2 C1 C2 117.7(5) . . ?
O2 C1 C2 117.7(5) 51_454 . ?
C3 C2 C3 140.116(2) . 51_454 ?
C3 C2 C1 109.959(1) . . ?
C3 C2 C1 109.925(1) 51_454 . ?
C2 C3 C4 111.217(1) . . ?
C5 C4 C3 110.7 . . ?
C5 C4 C6 62.864(1) . . ?
C3 C4 C6 173.6 . . ?
C4 C5 C4 136.058(1) . 51_454 ?
C4 C5 C6 79.5 . . ?
C4 C5 C6 144.409(1) 51_454 . ?
C4 C5 C6 144.4 . 51_454 ?
C4 C5 C6 79.5 51_454 51_454 ?
C6 C5 C6 64.9 . 51_454 ?
C7 C6 C5 104.2 . . ?
C7 C6 C6 46.6 . 51_454 ?
C5 C6 C6 57.6 . 51_454 ?
C7 C6 C4 141.8 . . ?
C5 C6 C4 37.6 . . ?
C6 C6 C4 95.2 51_454 . ?
C6 C7 C6 86.7 . 51_454 ?
C6 C7 C8 136.6 . . ?
C6 C7 C8 136.6 51_454 . ?
O4 C8 O4 132.1(9) . 51_454 ?
O4 C8 C7 113.9(5) . . ?
O4 C8 C7 113.9(5) 51_454 . ?

loop_
_geom_bond_atom_site_label_1
_geom_bond_atom_site_label_2
_geom_bond_distance
_geom_bond_site_symmetry_2
_geom_bond_publ_flag
Zn1 O2 1.805(14) 158_455 ?
Zn1 O2 1.805(14) 33_545 ?
Zn1 O2 1.805(14) . ?
Zn1 O1 1.9332(18) . ?
Zn2 O4 1.834(12) 111_757 ?
Zn2 O4 1.834(12) 11_566 ?
Zn2 O4 1.834(12) . ?
Zn2 O3 1.9239(17) . ?
Zn2 Zn2 3.142(3) 51_454 ?
Zn2 Zn2 3.142(3) 52_456 ?
Zn2 Zn2 3.142(3) 2_557 ?
O1 Zn1 1.9330(18) 52_455 ?
O1 Zn1 1.9330(18) 2_556 ?
O1 Zn1 1.9330(18) 51_454 ?
O2 C1 1.284(15) . ?
O3 Zn2 1.9241(17) 51_454 ?
O3 Zn2 1.9241(17) 52_456 ?
O3 Zn2 1.9241(17) 2_557 ?
O4 C8 1.201(12) . ?
C1 O2 1.284(15) 51_454 ?
C1 C2 1.73915(18) . ?
C2 C3 1.20870(12) . ?
C2 C3 1.20953(13) 51_454 ?
C3 C4 1.51413(12) . ?
C4 C5 1.26142(13) . ?
C4 C6 2.0328(2) . ?
C5 C4 1.26208(13) 51_454 ?
C5 C6 1.83967(18) . ?
C5 C6 1.84011(18) 51_454 ?
C6 C7 1.43777(14) . ?
C6 C6 1.97485(19) 51_454 ?
C7 C6 1.43839(13) 51_454 ?
C7 C8 1.47599(15) . ?
C8 O4 1.202(12) 51_454 ?

loop_
_platon_squeeze_void_nr
_platon_squeeze_void_average_x
_platon_squeeze_void_average_y
_platon_squeeze_void_average_z
_platon_squeeze_void_volume
_platon_squeeze_void_count_electrons
_platon_squeeze_void_content
1 0.011 -0.018 0.005 18093 1266 ' '
